data_2022985
loop_
_publ_author_name
'Sadikhova, Nurlana D.'
'Atio&#x11f;lu, Zeliha'
'Guliyeva, Narmina A.'
'Podrezova, Alexandra G.'
'Nikitina, Eugeniya V.'
'Akkurt, Mehmet'
'Bhattarai, Ajaya'

_publ_section_title
;
 Crystal structure and Hirshfeld surface analysis of dieth-yl
 (3a<i>S</i>,3<i>a</i>1<i>R</i>,4<i>S</i>,5<i>S</i>,6<i>R</i>,6a<i>S</i>,7<i>R</i>,9a<i>S</i>)-3a1,5,6,6a-tetra-hydro-1<i>H</i>,3<i>H</i>,4<i>H</i>,7<i>H</i>-3a,6:7,9a-di-epoxy-benzo[<i>de</i>]isochromene-4,5-di-carboxyl-ate.
;
_journal_coeditor_code JY2042
_journal_issue 'Pt 1'
_journal_name_full 'Acta crystallographica. Section E, Crystallographic communications'
_journal_page_first 83
_journal_page_last 87
_journal_paper_doi 10.1107/S2056989023010794
_journal_volume 80
_journal_year 2024
_chemical_formula_iupac 'C18 H22 O7'
_chemical_formula_moiety 'C18 H22 O7'
_chemical_formula_sum 'C18 H22 O7'
_chemical_formula_weight 350.35
_chemical_name_systematic
'Diethyl (3a<i>S</i>,3a1<i>R</i>,4<i>S</i>,5<i>S</i>,6<i>R</i>,6a<i>S</i>,7<i>R</i>,9a<i>S</i>)-3a1,5,6,6a-tetrahydro-1<i>H</i>,3<i>H</i>,4<i>H</i>,7<i>H</i>-3a,6:7,9a-diepoxybenzo[<i>de</i>]isochromene-4,5-dicarboxylate'
_space_group_crystal_system monoclinic
_space_group_IT_number 14
_space_group_name_Hall '-P 2ybc'
_space_group_name_H-M_alt 'P 1 21/c 1'
_atom_sites_solution_hydrogens geom
_audit_creation_method SHELXL-2018/3
_cell_angle_alpha 90
_cell_angle_beta 91.329(2)
_cell_angle_gamma 90
_cell_formula_units_Z 4
_cell_length_a 7.1566(4)
_cell_length_b 14.1907(9)
_cell_length_c 16.2737(10)
_cell_measurement_reflns_used 5852
_cell_measurement_temperature 100(2)
_cell_measurement_theta_max 29.93
_cell_measurement_theta_min 2.50
_cell_volume 1652.27(17)
_computing_cell_refinement
;
SAINT (Bruker, 2018)
;
_computing_data_collection
;
APEX3 (Bruker, 2018)
;
_computing_data_reduction
;
SAINT (Bruker, 2018)
;
_computing_molecular_graphics
;
ORTEP-3 for Windows (Farrugia, 2012)
;
_computing_publication_material
;
PLATON (Spek, 2020)
;
_computing_structure_refinement
;
<i>SHELXL2018/3</i> (Sheldrick, 2015b)
;
_computing_structure_solution
;
<i>SHELXT2014/5</i> (Sheldrick, 2015a)
;
_diffrn_ambient_temperature 100(2)
_diffrn_measured_fraction_theta_full 0.998
_diffrn_measured_fraction_theta_max 0.996
_diffrn_measurement_device_type 'Bruker KAPPA APEXII area-detector diffractometer'
_diffrn_measurement_method '\f and \w scans'
_diffrn_radiation_type MoK\a
_diffrn_radiation_wavelength 0.71073
_diffrn_reflns_av_R_equivalents 0.0511
_diffrn_reflns_av_unetI/netI 0.0421
_diffrn_reflns_limit_h_max 10
_diffrn_reflns_limit_h_min -10
_diffrn_reflns_limit_k_max 18
_diffrn_reflns_limit_k_min -20
_diffrn_reflns_limit_l_max 22
_diffrn_reflns_limit_l_min -23
_diffrn_reflns_number 28552
_diffrn_reflns_theta_full 25.242
_diffrn_reflns_theta_max 30.264
_diffrn_reflns_theta_min 2.871
_exptl_absorpt_coefficient_mu 0.109
_exptl_absorpt_correction_T_max 1.0000
_exptl_absorpt_correction_T_min 0.9411
_exptl_absorpt_correction_type multi-scan
_exptl_absorpt_process_details
;
(SADABS; Krause <i>et al.</i>,  2015).
;
_exptl_crystal_colour colourless
_exptl_crystal_density_diffrn 1.408
_exptl_crystal_description bulk
_exptl_crystal_F_000 744
_exptl_crystal_size_max 0.400
_exptl_crystal_size_mid 0.360
_exptl_crystal_size_min 0.340
_refine_diff_density_max 0.349
_refine_diff_density_min -0.296
_refine_ls_extinction_method none
_refine_ls_goodness_of_fit_ref 1.026
_refine_ls_hydrogen_treatment constr
_refine_ls_matrix_type full
_refine_ls_number_parameters 226
_refine_ls_number_reflns 4921
_refine_ls_number_restraints 0
_refine_ls_restrained_S_all 1.026
_refine_ls_R_factor_all 0.0709
_refine_ls_R_factor_gt 0.0459
_refine_ls_shift/su_max 0.000
_refine_ls_shift/su_mean 0.000
_refine_ls_structure_factor_coef Fsqd
_refine_ls_weighting_details 'w=1/[\s^2^(Fo^2^)+(0.0541P)^2^+0.5731P] where P=(Fo^2^+2Fc^2^)/3'
_refine_ls_weighting_scheme calc
_refine_ls_wR_factor_gt 0.1040
_refine_ls_wR_factor_ref 0.1185
_reflns_number_gt 3615
_reflns_number_total 4921
_reflns_threshold_expression 'I > 2\s(I)'
_cod_data_source_file jy2042sup1.cif
_cod_data_source_block I
_cod_depositor_comments 'Adding full bibliography for 2022985.cif.'
_cod_original_sg_symbol_H-M 'P 21/c'
_cod_database_code 2022985
_cod_database_fobs_code 2022985
_shelx_space_group_comment
;
The symmetry employed for this shelxl refinement is uniquely defined
by the following loop, which should always be used as a source of
symmetry information in preference to the above space-group names.
They are only intended as comments.
;
_shelx_estimated_absorpt_t_min 0.958
_shelx_estimated_absorpt_t_max 0.964

loop_
_space_group_symop_operation_xyz
'x, y, z'
'-x, y+1/2, -z+1/2'
'-x, -y, -z'
'x, -y-1/2, z-1/2'

loop_
_atom_site_type_symbol
_atom_site_label
_atom_site_fract_x
_atom_site_fract_y
_atom_site_fract_z
_atom_site_U_iso_or_equiv
_atom_site_adp_type
_atom_site_calc_flag
_atom_site_occupancy
_atom_site_disorder_assembly
_atom_site_disorder_group
O O2 0.65003(13) 0.14690(7) 0.39784(6) 0.0185(2) Uani d 1 . .
O O10 0.32231(13) 0.27216(6) 0.41424(6) 0.01429(19) Uani d 1 . .
O O11 0.28123(13) 0.08569(7) 0.44881(6) 0.0166(2) Uani d 1 . .
O O12 0.20009(15) 0.28745(9) 0.14509(7) 0.0289(3) Uani d 1 . .
O O13 0.51089(13) 0.30191(7) 0.16601(6) 0.0202(2) Uani d 1 . .
O O15 0.20749(15) 0.50604(7) 0.32809(7) 0.0275(3) Uani d 1 . .
O O16 -0.06545(14) 0.45134(7) 0.37426(6) 0.0203(2) Uani d 1 . .
C C1 0.56703(19) 0.05898(10) 0.37326(9) 0.0190(3) Uani d 1 . .
H H1A 0.604785 0.009304 0.412996 0.023 Uiso calc 1 . .
H H1B 0.613288 0.040808 0.318629 0.023 Uiso calc 1 . .
C C3B 0.28585(17) 0.15148(9) 0.31737(8) 0.0127(2) Uani d 1 . .
H H3BA 0.276226 0.137729 0.257158 0.015 Uiso calc 1 . .
C C3A 0.39716(17) 0.24133(9) 0.33732(8) 0.0129(2) Uani d 1 . .
C C3 0.60532(18) 0.22335(10) 0.34389(8) 0.0167(3) Uani d 1 . .
H H3A 0.652818 0.209205 0.288583 0.020 Uiso calc 1 . .
H H3B 0.668881 0.281058 0.364234 0.020 Uiso calc 1 . .
C C4 0.32813(18) 0.32304(9) 0.28048(8) 0.0132(2) Uani d 1 . .
H H4A 0.406592 0.379971 0.292317 0.016 Uiso calc 1 . .
C C5 0.13032(18) 0.34034(9) 0.31390(8) 0.0139(2) Uani d 1 . .
H H5A 0.033387 0.321017 0.271973 0.017 Uiso calc 1 . .
C C6 0.12801(18) 0.27188(9) 0.38872(8) 0.0144(3) Uani d 1 . .
H H6A 0.040849 0.291342 0.432769 0.017 Uiso calc 1 . .
C C6A 0.09390(18) 0.17152(9) 0.35618(8) 0.0141(2) Uani d 1 . .
H H6AA -0.012435 0.168001 0.315333 0.017 Uiso calc 1 . .
C C7 0.08827(19) 0.09147(9) 0.42186(9) 0.0173(3) Uani d 1 . .
H H7A -0.003793 0.100706 0.466452 0.021 Uiso calc 1 . .
C C8 0.0674(2) 0.00021(10) 0.37333(10) 0.0224(3) Uani d 1 . .
H H8A -0.041834 -0.037460 0.367396 0.027 Uiso calc 1 . .
C C9A 0.35656(18) 0.06594(9) 0.36921(8) 0.0155(3) Uani d 1 . .
C C9 0.2335(2) -0.01604(9) 0.34091(9) 0.0210(3) Uani d 1 . .
H H9A 0.267854 -0.067681 0.307329 0.025 Uiso calc 1 . .
C C12 0.33375(18) 0.30231(9) 0.18944(8) 0.0136(2) Uani d 1 . .
C C13 0.5500(2) 0.28738(11) 0.07909(8) 0.0200(3) Uani d 1 . .
H H13A 0.568211 0.348732 0.051437 0.024 Uiso calc 1 . .
H H13B 0.444317 0.254289 0.051389 0.024 Uiso calc 1 . .
C C14 0.7242(2) 0.22918(11) 0.07489(10) 0.0259(3) Uani d 1 . .
H H14A 0.754364 0.218155 0.017244 0.039 Uiso calc 1 . .
H H14B 0.827848 0.262688 0.102366 0.039 Uiso calc 1 . .
H H14C 0.704464 0.168635 0.102318 0.039 Uiso calc 1 . .
C C15 0.10027(19) 0.44187(9) 0.33870(8) 0.0159(3) Uani d 1 . .
C C16 -0.1128(2) 0.54538(10) 0.40327(9) 0.0216(3) Uani d 1 . .
H H16A -0.109745 0.591211 0.357452 0.026 Uiso calc 1 . .
H H16B -0.022582 0.565926 0.446699 0.026 Uiso calc 1 . .
C C17 -0.3058(2) 0.53933(13) 0.43679(13) 0.0369(4) Uani d 1 . .
H H17A -0.343372 0.601375 0.457067 0.055 Uiso calc 1 . .
H H17B -0.393486 0.518921 0.393188 0.055 Uiso calc 1 . .
H H17C -0.306732 0.493754 0.482017 0.055 Uiso calc 1 . .

loop_
_atom_site_aniso_label
_atom_site_aniso_U_11
_atom_site_aniso_U_22
_atom_site_aniso_U_33
_atom_site_aniso_U_12
_atom_site_aniso_U_13
_atom_site_aniso_U_23
O2 0.0118(4) 0.0270(5) 0.0167(5) 0.0022(4) -0.0019(4) 0.0041(4)
O10 0.0130(4) 0.0189(4) 0.0110(4) 0.0006(3) 0.0019(3) -0.0018(3)
O11 0.0142(4) 0.0204(5) 0.0150(5) 0.0032(4) 0.0017(4) 0.0033(4)
O12 0.0162(5) 0.0536(7) 0.0168(5) 0.0001(5) -0.0023(4) -0.0039(5)
O13 0.0136(5) 0.0351(6) 0.0121(5) -0.0026(4) 0.0021(4) -0.0042(4)
O15 0.0267(6) 0.0169(5) 0.0394(7) -0.0021(4) 0.0097(5) -0.0038(4)
O16 0.0207(5) 0.0145(4) 0.0260(6) 0.0047(4) 0.0069(4) -0.0019(4)
C1 0.0142(6) 0.0225(7) 0.0204(7) 0.0070(5) 0.0014(5) 0.0027(5)
C3B 0.0105(5) 0.0150(6) 0.0126(6) 0.0016(4) 0.0000(5) -0.0006(4)
C3A 0.0113(6) 0.0171(6) 0.0102(6) 0.0008(4) 0.0015(5) -0.0012(4)
C3 0.0108(6) 0.0244(7) 0.0148(6) 0.0006(5) 0.0006(5) 0.0034(5)
C4 0.0129(6) 0.0148(6) 0.0120(6) -0.0005(4) 0.0017(5) -0.0005(4)
C5 0.0125(6) 0.0143(6) 0.0149(6) 0.0014(5) 0.0019(5) -0.0010(5)
C6 0.0115(6) 0.0164(6) 0.0153(6) 0.0024(5) 0.0028(5) 0.0006(5)
C6A 0.0103(6) 0.0147(6) 0.0175(6) 0.0011(4) 0.0016(5) 0.0027(5)
C7 0.0117(6) 0.0178(6) 0.0224(7) 0.0011(5) 0.0023(5) 0.0043(5)
C8 0.0204(7) 0.0155(6) 0.0310(8) -0.0027(5) -0.0031(6) 0.0049(6)
C9A 0.0143(6) 0.0164(6) 0.0158(6) 0.0037(5) 0.0005(5) 0.0003(5)
C9 0.0245(7) 0.0132(6) 0.0251(7) 0.0030(5) -0.0033(6) 0.0009(5)
C12 0.0146(6) 0.0126(6) 0.0134(6) 0.0008(4) 0.0007(5) 0.0022(4)
C13 0.0203(7) 0.0295(7) 0.0103(6) 0.0035(6) 0.0025(5) -0.0019(5)
C14 0.0276(8) 0.0308(8) 0.0194(7) 0.0090(6) 0.0048(6) -0.0007(6)
C15 0.0180(6) 0.0166(6) 0.0132(6) 0.0035(5) 0.0008(5) 0.0006(5)
C16 0.0267(7) 0.0154(6) 0.0226(7) 0.0093(5) 0.0013(6) -0.0026(5)
C17 0.0280(9) 0.0320(9) 0.0512(12) 0.0115(7) 0.0102(8) -0.0112(8)

loop_
_atom_type_symbol
_atom_type_description
_atom_type_scat_dispersion_real
_atom_type_scat_dispersion_imag
_atom_type_scat_source
C C 0.0033 0.0016 'International Tables Vol C Tables 4.2.6.8 and 6.1.1.4'
H H 0.0000 0.0000 'International Tables Vol C Tables 4.2.6.8 and 6.1.1.4'
O O 0.0106 0.0060 'International Tables Vol C Tables 4.2.6.8 and 6.1.1.4'

loop_
_geom_angle_atom_site_label_1
_geom_angle_atom_site_label_2
_geom_angle_atom_site_label_3
_geom_angle_site_symmetry_1
_geom_angle_site_symmetry_3
_geom_angle
_geom_angle_publ_flag
C3 O2 C1 . . 113.82(10) ?
C3A O10 C6 . . 97.15(9) ?
C7 O11 C9A . . 96.51(10) ?
C12 O13 C13 . . 118.82(11) ?
C15 O16 C16 . . 116.54(11) ?
O2 C1 C9A . . 111.20(10) ?
O2 C1 H1A . . 109.4 ?
C9A C1 H1A . . 109.4 ?
O2 C1 H1B . . 109.4 ?
C9A C1 H1B . . 109.4 ?
H1A C1 H1B . . 108.0 ?
C3A C3B C6A . . 102.82(10) ?
C3A C3B C9A . . 111.90(10) ?
C6A C3B C9A . . 101.66(10) ?
C3A C3B H3BA . . 113.2 ?
C6A C3B H3BA . . 113.1 ?
C9A C3B H3BA . . 113.1 ?
O10 C3A C3 . . 112.03(10) ?
O10 C3A C3B . . 103.56(10) ?
C3 C3A C3B . . 112.36(10) ?
O10 C3A C4 . . 99.83(9) ?
C3 C3A C4 . . 117.78(11) ?
C3B C3A C4 . . 109.72(10) ?
O2 C3 C3A . . 112.21(11) ?
O2 C3 H3A . . 109.2 ?
C3A C3 H3A . . 109.2 ?
O2 C3 H3B . . 109.2 ?
C3A C3 H3B . . 109.2 ?
H3A C3 H3B . . 107.9 ?
C12 C4 C5 . . 114.86(11) ?
C12 C4 C3A . . 114.96(10) ?
C5 C4 C3A . . 100.93(10) ?
C12 C4 H4A . . 108.6 ?
C5 C4 H4A . . 108.6 ?
C3A C4 H4A . . 108.6 ?
C15 C5 C4 . . 112.43(11) ?
C15 C5 C6 . . 112.40(11) ?
C4 C5 C6 . . 101.66(10) ?
C15 C5 H5A . . 110.0 ?
C4 C5 H5A . . 110.0 ?
C6 C5 H5A . . 110.0 ?
O10 C6 C6A . . 104.25(10) ?
O10 C6 C5 . . 101.29(10) ?
C6A C6 C5 . . 108.24(11) ?
O10 C6 H6A . . 114.0 ?
C6A C6 H6A . . 114.0 ?
C5 C6 H6A . . 114.0 ?
C6 C6A C3B . . 100.08(10) ?
C6 C6A C7 . . 116.41(11) ?
C3B C6A C7 . . 100.52(10) ?
C6 C6A H6AA . . 112.8 ?
C3B C6A H6AA . . 112.8 ?
C7 C6A H6AA . . 112.8 ?
O11 C7 C8 . . 101.02(10) ?
O11 C7 C6A . . 102.12(10) ?
C8 C7 C6A . . 105.52(11) ?
O11 C7 H7A . . 115.4 ?
C8 C7 H7A . . 115.4 ?
C6A C7 H7A . . 115.4 ?
C9 C8 C7 . . 105.96(12) ?
C9 C8 H8A . . 127.0 ?
C7 C8 H8A . . 127.0 ?
O11 C9A C1 . . 111.53(11) ?
O11 C9A C9 . . 101.20(11) ?
C1 C9A C9 . . 122.17(11) ?
O11 C9A C3B . . 102.22(10) ?
C1 C9A C3B . . 112.73(11) ?
C9 C9A C3B . . 104.67(11) ?
C8 C9 C9A . . 105.25(12) ?
C8 C9 H9A . . 127.4 ?
C9A C9 H9A . . 127.4 ?
O12 C12 O13 . . 125.17(12) ?
O12 C12 C4 . . 125.66(12) ?
O13 C12 C4 . . 109.17(11) ?
O13 C13 C14 . . 107.45(12) ?
O13 C13 H13A . . 110.2 ?
C14 C13 H13A . . 110.2 ?
O13 C13 H13B . . 110.2 ?
C14 C13 H13B . . 110.2 ?
H13A C13 H13B . . 108.5 ?
C13 C14 H14A . . 109.5 ?
C13 C14 H14B . . 109.5 ?
H14A C14 H14B . . 109.5 ?
C13 C14 H14C . . 109.5 ?
H14A C14 H14C . . 109.5 ?
H14B C14 H14C . . 109.5 ?
O15 C15 O16 . . 124.01(12) ?
O15 C15 C5 . . 125.88(12) ?
O16 C15 C5 . . 110.11(11) ?
O16 C16 C17 . . 106.76(12) ?
O16 C16 H16A . . 110.4 ?
C17 C16 H16A . . 110.4 ?
O16 C16 H16B . . 110.4 ?
C17 C16 H16B . . 110.4 ?
H16A C16 H16B . . 108.6 ?
C16 C17 H17A . . 109.5 ?
C16 C17 H17B . . 109.5 ?
H17A C17 H17B . . 109.5 ?
C16 C17 H17C . . 109.5 ?
H17A C17 H17C . . 109.5 ?
H17B C17 H17C . . 109.5 ?

loop_
_geom_bond_atom_site_label_1
_geom_bond_atom_site_label_2
_geom_bond_site_symmetry_2
_geom_bond_distance
_geom_bond_publ_flag
O2 C3 . 1.4274(16) ?
O2 C1 . 1.4347(17) ?
O10 C3A . 1.4410(15) ?
O10 C6 . 1.4420(15) ?
O11 C7 . 1.4414(16) ?
O11 C9A . 1.4420(16) ?
O12 C12 . 1.2035(16) ?
O13 C12 . 1.3323(16) ?
O13 C13 . 1.4630(16) ?
O15 C15 . 1.2058(17) ?
O16 C15 . 1.3384(16) ?
O16 C16 . 1.4581(16) ?
C1 C9A . 1.5094(18) ?
C1 H1A . 0.9900 ?
C1 H1B . 0.9900 ?
C3B C3A . 1.5341(18) ?
C3B C6A . 1.5515(17) ?
C3B C9A . 1.5561(18) ?
C3B H3BA . 1.0000 ?
C3A C3 . 1.5127(17) ?
C3A C4 . 1.5565(18) ?
C3 H3A . 0.9900 ?
C3 H3B . 0.9900 ?
C4 C12 . 1.5120(18) ?
C4 C5 . 1.5478(18) ?
C4 H4A . 1.0000 ?
C5 C15 . 1.5130(18) ?
C5 C6 . 1.5580(18) ?
C5 H5A . 1.0000 ?
C6 C6A . 1.5370(18) ?
C6 H6A . 1.0000 ?
C6A C7 . 1.5609(18) ?
C6A H6AA . 1.0000 ?
C7 C8 . 1.522(2) ?
C7 H7A . 1.0000 ?
C8 C9 . 1.332(2) ?
C8 H8A . 0.9500 ?
C9A C9 . 1.5241(19) ?
C9 H9A . 0.9500 ?
C13 C14 . 1.498(2) ?
C13 H13A . 0.9900 ?
C13 H13B . 0.9900 ?
C14 H14A . 0.9800 ?
C14 H14B . 0.9800 ?
C14 H14C . 0.9800 ?
C16 C17 . 1.499(2) ?
C16 H16A . 0.9900 ?
C16 H16B . 0.9900 ?
C17 H17A . 0.9800 ?
C17 H17B . 0.9800 ?
C17 H17C . 0.9800 ?

loop_
_geom_hbond_atom_site_label_D
_geom_hbond_atom_site_label_H
_geom_hbond_atom_site_label_A
_geom_hbond_site_symmetry_A
_geom_hbond_distance_DH
_geom_hbond_distance_HA
_geom_hbond_distance_DA
_geom_hbond_angle_DHA
_geom_hbond_publ_flag
C3 H3A O13 . 0.99 2.58 3.1604(17) 117.5 yes
C9 H9A O13 2_645 0.95 2.47 3.1692(17) 130.6 yes
C13 H13A O2 4_565 0.99 2.58 3.1905(17) 119.8 yes
C13 H13B O10 4_565 0.99 2.41 3.2193(17) 138.9 yes
C14 H14C O15 2_645 0.98 2.64 3.5669(19) 157.8 yes

loop_
_geom_torsion_atom_site_label_1
_geom_torsion_atom_site_label_2
_geom_torsion_atom_site_label_3
_geom_torsion_atom_site_label_4
_geom_torsion_site_symmetry_1
_geom_torsion_site_symmetry_2
_geom_torsion_site_symmetry_3
_geom_torsion_site_symmetry_4
_geom_torsion
_geom_torsion_publ_flag
C3 O2 C1 C9A . . . . -59.58(14) ?
C6 O10 C3A C3 . . . . -173.99(10) ?
C6 O10 C3A C3B . . . . -52.67(11) ?
C6 O10 C3A C4 . . . . 60.53(10) ?
C6A C3B C3A O10 . . . . 31.09(12) ?
C9A C3B C3A O10 . . . . -77.27(12) ?
C6A C3B C3A C3 . . . . 152.18(11) ?
C9A C3B C3A C3 . . . . 43.82(14) ?
C6A C3B C3A C4 . . . . -74.76(12) ?
C9A C3B C3A C4 . . . . 176.89(10) ?
C1 O2 C3 C3A . . . . 59.76(14) ?
O10 C3A C3 O2 . . . . 64.99(14) ?
C3B C3A C3 O2 . . . . -51.11(15) ?
C4 C3A C3 O2 . . . . 179.91(11) ?
O10 C3A C4 C12 . . . . -163.65(10) ?
C3 C3A C4 C12 . . . . 74.92(15) ?
C3B C3A C4 C12 . . . . -55.30(14) ?
O10 C3A C4 C5 . . . . -39.44(11) ?
C3 C3A C4 C5 . . . . -160.87(11) ?
C3B C3A C4 C5 . . . . 68.91(12) ?
C12 C4 C5 C15 . . . . -110.49(13) ?
C3A C4 C5 C15 . . . . 125.24(11) ?
C12 C4 C5 C6 . . . . 129.10(11) ?
C3A C4 C5 C6 . . . . 4.83(12) ?
C3A O10 C6 C6A . . . . 54.98(11) ?
C3A O10 C6 C5 . . . . -57.36(10) ?
C15 C5 C6 O10 . . . . -89.24(12) ?
C4 C5 C6 O10 . . . . 31.18(12) ?
C15 C5 C6 C6A . . . . 161.48(10) ?
C4 C5 C6 C6A . . . . -78.09(12) ?
O10 C6 C6A C3B . . . . -34.93(12) ?
C5 C6 C6A C3B . . . . 72.31(12) ?
O10 C6 C6A C7 . . . . 72.24(13) ?
C5 C6 C6A C7 . . . . 179.48(10) ?
C3A C3B C6A C6 . . . . 2.12(12) ?
C9A C3B C6A C6 . . . . 118.07(10) ?
C3A C3B C6A C7 . . . . -117.38(11) ?
C9A C3B C6A C7 . . . . -1.44(12) ?
C9A O11 C7 C8 . . . . 50.63(11) ?
C9A O11 C7 C6A . . . . -58.08(11) ?
C6 C6A C7 O11 . . . . -70.74(13) ?
C3B C6A C7 O11 . . . . 36.17(12) ?
C6 C6A C7 C8 . . . . -175.97(11) ?
C3B C6A C7 C8 . . . . -69.05(12) ?
O11 C7 C8 C9 . . . . -32.10(14) ?
C6A C7 C8 C9 . . . . 73.94(14) ?
C7 O11 C9A C1 . . . . 177.58(10) ?
C7 O11 C9A C9 . . . . -51.00(11) ?
C7 O11 C9A C3B . . . . 56.88(11) ?
O2 C1 C9A O11 . . . . -63.19(14) ?
O2 C1 C9A C9 . . . . 177.15(12) ?
O2 C1 C9A C3B . . . . 51.15(15) ?
C3A C3B C9A O11 . . . . 75.48(12) ?
C6A C3B C9A O11 . . . . -33.62(12) ?
C3A C3B C9A C1 . . . . -44.38(15) ?
C6A C3B C9A C1 . . . . -153.48(11) ?
C3A C3B C9A C9 . . . . -179.32(11) ?
C6A C3B C9A C9 . . . . 71.58(12) ?
C7 C8 C9 C9A . . . . -0.35(15) ?
O11 C9A C9 C8 . . . . 32.70(14) ?
C1 C9A C9 C8 . . . . 157.22(13) ?
C3B C9A C9 C8 . . . . -73.26(14) ?
C13 O13 C12 O12 . . . . 3.4(2) ?
C13 O13 C12 C4 . . . . -177.31(11) ?
C5 C4 C12 O12 . . . . -9.39(19) ?
C3A C4 C12 O12 . . . . 107.12(15) ?
C5 C4 C12 O13 . . . . 171.36(10) ?
C3A C4 C12 O13 . . . . -72.14(13) ?
C12 O13 C13 C14 . . . . -143.18(13) ?
C16 O16 C15 O15 . . . . -1.7(2) ?
C16 O16 C15 C5 . . . . 178.70(11) ?
C4 C5 C15 O15 . . . . 6.3(2) ?
C6 C5 C15 O15 . . . . 120.28(15) ?
C4 C5 C15 O16 . . . . -174.16(11) ?
C6 C5 C15 O16 . . . . -60.17(14) ?
C15 O16 C16 C17 . . . . 177.50(13) ?
